data_7028972
loop_
_publ_author_name
'Rezaei Rad, Babak'
'Herrmann, Dirk'
'Lescop, Christophe'
'Wolf, Robert'

_publ_section_title
;
 A tetradentate metalloligand: synthesis and coordination behaviour of a
 2-pyridyl-substituted cyclobutadiene iron complex.
;
_journal_issue 11
_journal_name_full 'Dalton transactions (Cambridge, England : 2003)'
_journal_page_first 4247
_journal_page_last 4250
_journal_paper_doi 10.1039/c3dt52699b
_journal_volume 43
_journal_year 2014
_chemical_formula_moiety 'C46 H55 Cl2 Fe K N4 O6 Zn'
_chemical_formula_sum 'C46 H55 Cl2 Fe K N4 O6 Zn'
_chemical_formula_weight 991.16
_chemical_name_systematic
;
 ?
;
_space_group_crystal_system monoclinic
_space_group_IT_number 14
_space_group_name_Hall '-P 2ybc'
_space_group_name_H-M_alt 'P 1 21/c 1'
_symmetry_space_group_name_Hall '-P 2ybc'
_symmetry_space_group_name_H-M 'P 1 21/c 1'
_atom_sites_solution_hydrogens geom
_atom_sites_solution_primary direct
_audit_creation_date 2013-10-15
_audit_creation_method
;
Olex2 1.2
(compiled 2013.09.17 svn.r2790 for OlexSys, GUI svn.r4601)
;
_cell_angle_alpha 90
_cell_angle_beta 94.918(1)
_cell_angle_gamma 90
_cell_formula_units_Z 4
_cell_length_a 16.4571(2)
_cell_length_b 16.5968(2)
_cell_length_c 17.0934(2)
_cell_measurement_reflns_used 12674
_cell_measurement_temperature 123(2)
_cell_measurement_theta_max 73.4430
_cell_measurement_theta_min 3.6980
_cell_volume 4651.62(10)
_computing_cell_refinement
;
CrysAlisPro, Agilent Technologies,
Version 1.171.36.28 (release 01-02-2013 CrysAlis171 .NET)
(compiled Feb  1 2013,16:14:44)
;
_computing_data_collection
;
CrysAlisPro, Agilent Technologies,
Version 1.171.36.28 (release 01-02-2013 CrysAlis171 .NET)
(compiled Feb  1 2013,16:14:44)
;
_computing_data_reduction
;
CrysAlisPro, Agilent Technologies,
Version 1.171.36.28 (release 01-02-2013 CrysAlis171 .NET)
(compiled Feb  1 2013,16:14:44)
;
_computing_molecular_graphics
;
O. V. Dolomanov, L. J. Bourhis, R. J. Gildea, J. A. K. Howard and H. Puschmann,
OLEX2: a complete structure solution, refinement and analysis program.
J. Appl. Cryst. (2009). 42, 339-341.
;
_computing_publication_material
;
O. V. Dolomanov, L. J. Bourhis, R. J. Gildea, J. A. K. Howard and H. Puschmann,
OLEX2: a complete structure solution, refinement and analysis program.
J. Appl. Cryst. (2009). 42, 339-341.
;
_computing_structure_refinement
;
SHELX, G.M. Sheldrick, Acta Cryst.
(2008). A64, 112-122
;
_computing_structure_solution
;
SHELX, G.M. Sheldrick, Acta Cryst.
(2008). A64, 112-122
;
_diffrn_ambient_temperature 123(2)
_diffrn_detector_area_resol_mean 10.3546
_diffrn_measured_fraction_theta_full 0.9972
_diffrn_measured_fraction_theta_max 0.9721
_diffrn_measurement_details
;
  1 omega  -59.00   29.00   1.0000    3.0000
omega____ theta____ kappa____ phi______ frames
    -      -41.2064   37.0000 -180.0000 88

  2 omega  -62.00   25.00   1.0000    3.0000
omega____ theta____ kappa____ phi______ frames
    -      -41.2064   57.0000  -60.0000 87

  3 omega   31.00   69.00   1.0000    9.0000
omega____ theta____ kappa____ phi______ frames
    -      106.9800  -30.0000  -60.0000 38

  4 omega   77.00  158.00   1.0000    9.0000
omega____ theta____ kappa____ phi______ frames
    -      106.9800   61.0000 -150.0000 81

  5 omega   84.00  158.00   1.0000    9.0000
omega____ theta____ kappa____ phi______ frames
    -      106.9800   30.0000 -180.0000 74

  6 omega   71.00  102.00   1.0000    9.0000
omega____ theta____ kappa____ phi______ frames
    -      106.9800  -94.0000  150.0000 31

  7 omega   79.00  154.00   1.0000    9.0000
omega____ theta____ kappa____ phi______ frames
    -      106.9800   45.0000  -60.0000 75

  8 omega   25.00  106.00   1.0000    9.0000
omega____ theta____ kappa____ phi______ frames
    -      106.9800  -94.0000   90.0000 81

  9 omega   36.00   69.00   1.0000    9.0000
omega____ theta____ kappa____ phi______ frames
    -      106.9800  -30.0000  -90.0000 33

 10 omega -115.00  -12.00   1.0000    3.0000
omega____ theta____ kappa____ phi______ frames
    -      -41.2064  -57.0000   30.0000 103

 11 omega -120.00   -8.00   1.0000    3.0000
omega____ theta____ kappa____ phi______ frames
    -      -41.2064  -77.0000 -180.0000 112

 12 omega -162.00 -137.00   1.0000    9.0000
omega____ theta____ kappa____ phi______ frames
    -      -83.0000  -77.0000  -66.2458 25

 13 omega   24.00  158.00   1.0000    9.0000
omega____ theta____ kappa____ phi______ frames
    -      106.9800  -15.0000  120.0000 134

 14 omega   23.00  109.00   1.0000    9.0000
omega____ theta____ kappa____ phi______ frames
    -      106.9800  -94.0000  -60.0000 86
;
_diffrn_measurement_device_type 'SuperNova, Single source at offset, Atlas'
_diffrn_measurement_method '\w scans'
_diffrn_orient_matrix_UB_11 0.0338806000
_diffrn_orient_matrix_UB_12 0.0708761000
_diffrn_orient_matrix_UB_13 0.0511379000
_diffrn_orient_matrix_UB_21 0.0875083000
_diffrn_orient_matrix_UB_22 -0.0242344000
_diffrn_orient_matrix_UB_23 -0.0156719000
_diffrn_orient_matrix_UB_31 -0.0049931000
_diffrn_orient_matrix_UB_32 0.0548501000
_diffrn_orient_matrix_UB_33 -0.0729119000
_diffrn_radiation_monochromator mirror
_diffrn_radiation_type 'Cu K\a'
_diffrn_radiation_wavelength 1.5418
_diffrn_reflns_av_R_equivalents 0.0351
_diffrn_reflns_av_unetI/netI 0.0331
_diffrn_reflns_Laue_measured_fraction_full 0.998
_diffrn_reflns_Laue_measured_fraction_max 0.974
_diffrn_reflns_limit_h_max 20
_diffrn_reflns_limit_h_min -20
_diffrn_reflns_limit_k_max 20
_diffrn_reflns_limit_k_min -17
_diffrn_reflns_limit_l_max 20
_diffrn_reflns_limit_l_min -21
_diffrn_reflns_number 27914
_diffrn_reflns_point_group_measured_fraction_full 0.998
_diffrn_reflns_point_group_measured_fraction_max 0.974
_diffrn_reflns_theta_full 67.679
_diffrn_reflns_theta_max 73.795
_diffrn_reflns_theta_min 3.719
_diffrn_source 'SuperNova (Cu) X-ray Source'
_exptl_absorpt_coefficient_mu 5.405
_exptl_absorpt_correction_T_max 1.00000
_exptl_absorpt_correction_T_min 0.50246
_exptl_absorpt_correction_type multi-scan
_exptl_absorpt_process_details
;
CrysAlisPro, Agilent Technologies,
Version 1.171.36.28 (release 01-02-2013 CrysAlis171 .NET)
(compiled Feb  1 2013,16:14:44)
Empirical absorption correction using spherical harmonics,
 implemented in SCALE3 ABSPACK scaling algorithm.
;
_exptl_crystal_colour 'dark violet'
_exptl_crystal_colour_modifier dark
_exptl_crystal_colour_primary violet
_exptl_crystal_density_diffrn 1.415
_exptl_crystal_description plate
_exptl_crystal_F_000 2064
_exptl_crystal_size_max 0.12
_exptl_crystal_size_mid 0.11
_exptl_crystal_size_min 0.03
_refine_diff_density_max 0.506
_refine_diff_density_min -0.393
_refine_diff_density_rms 0.057
_refine_ls_extinction_method none
_refine_ls_goodness_of_fit_ref 1.017
_refine_ls_hydrogen_treatment constr
_refine_ls_matrix_type full
_refine_ls_number_parameters 550
_refine_ls_number_reflns 9169
_refine_ls_number_restraints 0
_refine_ls_restrained_S_all 1.017
_refine_ls_R_factor_all 0.0407
_refine_ls_R_factor_gt 0.0336
_refine_ls_shift/su_max 0.001
_refine_ls_shift/su_mean 0.000
_refine_ls_structure_factor_coef Fsqd
_refine_ls_weighting_details
;
 w=1/[\s^2^(Fo^2^)+(0.0487P)^2^+1.6500P]
 where P=(Fo^2^+2Fc^2^)/3
;
_refine_ls_weighting_scheme calc
_refine_ls_wR_factor_gt 0.0857
_refine_ls_wR_factor_ref 0.0911
_reflns_Friedel_coverage 0.000
_reflns_number_gt 8008
_reflns_number_total 9169
_reflns_threshold_expression 'I > 2\s(I)'
_cod_data_source_file c3dt52699b.txt
_cod_data_source_block cpd_2
_cod_original_cell_volume 4651.6(1)
_cod_database_code 7028972
_shelxl_version_number 2013-2
_chemical_oxdiff_formula 'C46 H55 N4 Fe K O6 Zn Cl2'
_shelx_space_group_comment
;
The symmetry employed for this shelxl refinement is uniquely defined
by the following loop, which should always be used as a source of
symmetry information in preference to the above space-group names.
They are only intended as comments.
;
_reflns_odcompleteness_completeness 99.72
_reflns_odcompleteness_iscentric 1
_reflns_odcompleteness_theta 66.97
_olex2_refinement_description
;
1. Fixed Uiso
 At 1.2 times of:
  All C(H) groups, All C(H,H) groups
 At 1.5 times of:
  All C(H,H,H) groups
2.a Secondary CH2 refined with riding coordinates:
 C15(H15A,H15B), C16(H16A,H16B), C17(H17A,H17B), C18(H18A,H18B), C19(H19A,
 H19B), C20(H20A,H20B), C21(H21A,H21B), C22(H22A,H22B), C23(H23A,H23B),
 C24(H24A,H24B), C25(H25A,H25B), C26(H26A,H26B)
2.b Me refined with riding coordinates:
 C6(H6A,H6B,H6C), C7(H7A,H7B,H7C), C8(H8A,H8B,H8C), C9(H9A,H9B,H9C), C10(H10A,
 H10B,H10C)
2.c Aromatic/amide H refined with riding coordinates:
 C112(H112), C113(H113), C114(H114), C115(H115), C122(H122), C123(H123),
 C124(H124), C125(H125), C135(H135), C134(H134), C133(H133), C142(H142),
 C143(H143), C144(H144), C145(H145), C132(H132)
;

loop_
_space_group_symop_operation_xyz
'x, y, z'
'-x, y+1/2, -z+1/2'
'-x, -y, -z'
'x, -y-1/2, z-1/2'

loop_
_atom_site_label
_atom_site_type_symbol
_atom_site_fract_x
_atom_site_fract_y
_atom_site_fract_z
_atom_site_U_iso_or_equiv
_atom_site_adp_type
_atom_site_occupancy
_atom_site_site_symmetry_order
_atom_site_calc_flag
_atom_site_refinement_flags_posn
_atom_site_refinement_flags_adp
C1 C -0.49413(12) -0.03119(14) 0.68883(14) 0.0320(5) Uani 1 1 d . .
C2 C -0.44979(13) -0.07773(14) 0.63624(14) 0.0326(5) Uani 1 1 d . .
C3 C -0.41506(13) -0.02289(14) 0.58348(13) 0.0298(5) Uani 1 1 d . .
C4 C -0.43793(12) 0.05630(13) 0.60344(13) 0.0275(4) Uani 1 1 d . .
C5 C -0.48642(12) 0.05227(14) 0.66883(14) 0.0293(5) Uani 1 1 d . .
C6 C -0.54542(14) -0.06461(17) 0.74931(18) 0.0460(7) Uani 1 1 d . .
H6A H -0.5693 -0.0202 0.7774 0.069 Uiso 1 1 calc R U
H6B H -0.5114 -0.0977 0.7866 0.069 Uiso 1 1 calc R U
H6C H -0.5891 -0.0978 0.7235 0.069 Uiso 1 1 calc R U
C7 C -0.44529(16) -0.16849(15) 0.63422(17) 0.0447(6) Uani 1 1 d . .
H7A H -0.4109 -0.1853 0.5931 0.067 Uiso 1 1 calc R U
H7B H -0.5003 -0.1907 0.6231 0.067 Uiso 1 1 calc R U
H7C H -0.4218 -0.1884 0.6852 0.067 Uiso 1 1 calc R U
C8 C -0.36411(16) -0.04381(16) 0.51734(15) 0.0412(6) Uani 1 1 d . .
H8A H -0.3565 -0.1023 0.5155 0.062 Uiso 1 1 calc R U
H8B H -0.3108 -0.0174 0.5259 0.062 Uiso 1 1 calc R U
H8C H -0.3918 -0.0254 0.4675 0.062 Uiso 1 1 calc R U
C9 C -0.41743(14) 0.13113(15) 0.56040(14) 0.0364(5) Uani 1 1 d . .
H9A H -0.4402 0.1781 0.5855 0.055 Uiso 1 1 calc R U
H9B H -0.4406 0.1276 0.5057 0.055 Uiso 1 1 calc R U
H9C H -0.3580 0.1367 0.5617 0.055 Uiso 1 1 calc R U
C10 C -0.52505(13) 0.12187(16) 0.70675(16) 0.0399(6) Uani 1 1 d . .
H10A H -0.5550 0.1024 0.7501 0.060 Uiso 1 1 calc R U
H10B H -0.5629 0.1492 0.6680 0.060 Uiso 1 1 calc R U
H10C H -0.4827 0.1598 0.7270 0.060 Uiso 1 1 calc R U
C11 C -0.25423(11) -0.02422(12) 0.72819(12) 0.0208(4) Uani 1 1 d . .
C12 C -0.27240(11) 0.06197(12) 0.74297(11) 0.0202(4) Uani 1 1 d . .
C13 C -0.32587(11) 0.03774(12) 0.80418(12) 0.0219(4) Uani 1 1 d . .
C14 C -0.30709(11) -0.04783(12) 0.78970(12) 0.0211(4) Uani 1 1 d . .
C15 C 0.05293(19) -0.22256(16) 0.68305(16) 0.0501(7) Uani 1 1 d . .
H15A H 0.0972 -0.2579 0.7061 0.060 Uiso 1 1 calc R U
H15B H 0.0331 -0.2444 0.6310 0.060 Uiso 1 1 calc R U
C16 C -0.01472(17) -0.22005(18) 0.73513(19) 0.0522(7) Uani 1 1 d . .
H16A H -0.0567 -0.1811 0.7144 0.063 Uiso 1 1 calc R U
H16B H -0.0405 -0.2738 0.7371 0.063 Uiso 1 1 calc R U
C17 C -0.04618(15) -0.18629(17) 0.8622(2) 0.0504(7) Uani 1 1 d . .
H17A H -0.0829 -0.2336 0.8586 0.060 Uiso 1 1 calc R U
H17B H -0.0787 -0.1378 0.8467 0.060 Uiso 1 1 calc R U
C18 C -0.00832(17) -0.17728(15) 0.94405(18) 0.0459(7) Uani 1 1 d . .
H18A H -0.0514 -0.1719 0.9808 0.055 Uiso 1 1 calc R U
H18B H 0.0247 -0.2256 0.9592 0.055 Uiso 1 1 calc R U
C19 C 0.09358(19) -0.10526(16) 1.01938(15) 0.0468(7) Uani 1 1 d . .
H19A H 0.1347 -0.1489 1.0197 0.056 Uiso 1 1 calc R U
H19B H 0.0608 -0.1134 1.0647 0.056 Uiso 1 1 calc R U
C20 C 0.13513(19) -0.02542(17) 1.02577(15) 0.0456(6) Uani 1 1 d . .
H20A H 0.0940 0.0182 1.0251 0.055 Uiso 1 1 calc R U
H20B H 0.1699 -0.0221 1.0759 0.055 Uiso 1 1 calc R U
C21 C 0.22494(19) 0.05927(19) 0.96499(19) 0.0557(8) Uani 1 1 d . .
H21A H 0.2605 0.0632 1.0146 0.067 Uiso 1 1 calc R U
H21B H 0.1847 0.1037 0.9639 0.067 Uiso 1 1 calc R U
C22 C 0.27530(17) 0.06667(18) 0.8966(2) 0.0538(8) Uani 1 1 d . .
H22A H 0.3073 0.1172 0.9009 0.065 Uiso 1 1 calc R U
H22B H 0.3139 0.0209 0.8963 0.065 Uiso 1 1 calc R U
C23 C 0.26689(19) 0.08394(19) 0.7593(2) 0.0585(8) Uani 1 1 d . .
H23A H 0.3183 0.0528 0.7623 0.070 Uiso 1 1 calc R U
H23B H 0.2807 0.1420 0.7583 0.070 Uiso 1 1 calc R U
C24 C 0.2155(2) 0.06201(18) 0.6861(2) 0.0571(8) Uani 1 1 d . .
H24A H 0.1626 0.0907 0.6843 0.069 Uiso 1 1 calc R U
H24B H 0.2434 0.0778 0.6394 0.069 Uiso 1 1 calc R U
C25 C 0.1645(2) -0.0507(2) 0.61279(17) 0.0587(8) Uani 1 1 d . .
H25A H 0.2021 -0.0440 0.5710 0.070 Uiso 1 1 calc R U
H25B H 0.1144 -0.0192 0.5981 0.070 Uiso 1 1 calc R U
C26 C 0.1437(2) -0.1373(2) 0.62128(16) 0.0577(8) Uani 1 1 d . .
H26A H 0.1233 -0.1599 0.5697 0.069 Uiso 1 1 calc R U
H26B H 0.1927 -0.1680 0.6413 0.069 Uiso 1 1 calc R U
C111 C -0.21350(11) -0.07166(12) 0.67296(11) 0.0210(4) Uani 1 1 d . .
C112 C -0.23216(13) -0.15424(13) 0.66102(13) 0.0267(4) Uani 1 1 d . .
H112 H -0.2700 -0.1799 0.6918 0.032 Uiso 1 1 calc R U
C113 C -0.19585(13) -0.19736(13) 0.60527(13) 0.0287(4) Uani 1 1 d . .
H113 H -0.2087 -0.2527 0.5973 0.034 Uiso 1 1 calc R U
C114 C -0.13994(13) -0.15988(13) 0.56002(13) 0.0300(5) Uani 1 1 d . .
H114 H -0.1158 -0.1883 0.5197 0.036 Uiso 1 1 calc R U
C115 C -0.12108(13) -0.08087(13) 0.57564(12) 0.0271(4) Uani 1 1 d . .
H115 H -0.0819 -0.0553 0.5463 0.032 Uiso 1 1 calc R U
C121 C -0.25842(11) 0.13958(12) 0.70915(11) 0.0203(4) Uani 1 1 d . .
C122 C -0.30910(12) 0.20580(13) 0.72344(13) 0.0257(4) Uani 1 1 d . .
H122 H -0.3523 0.1994 0.7564 0.031 Uiso 1 1 calc R U
C123 C -0.29607(13) 0.27942(12) 0.68978(13) 0.0281(4) Uani 1 1 d . .
H123 H -0.3295 0.3241 0.7004 0.034 Uiso 1 1 calc R U
C124 C -0.23408(13) 0.28835(13) 0.64027(13) 0.0284(4) Uani 1 1 d . .
H124 H -0.2255 0.3382 0.6149 0.034 Uiso 1 1 calc R U
C125 C -0.18545(12) 0.22268(12) 0.62909(12) 0.0253(4) Uani 1 1 d . .
H125 H -0.1426 0.2283 0.5956 0.030 Uiso 1 1 calc R U
C131 C -0.35468(12) 0.08076(12) 0.87077(12) 0.0242(4) Uani 1 1 d . .
N3 N -0.42117(12) 0.05284(12) 0.90350(13) 0.0360(4) Uani 1 1 d . .
C135 C -0.44459(16) 0.09246(16) 0.96629(16) 0.0426(6) Uani 1 1 d . .
H135 H -0.4906 0.0725 0.9902 0.051 Uiso 1 1 calc R U
C134 C -0.40656(15) 0.15995(15) 0.99828(15) 0.0382(5) Uani 1 1 d . .
H134 H -0.4257 0.1858 1.0428 0.046 Uiso 1 1 calc R U
C133 C -0.33962(15) 0.18903(14) 0.96373(14) 0.0349(5) Uani 1 1 d . .
H133 H -0.3123 0.2362 0.9834 0.042 Uiso 1 1 calc R U
C141 C -0.31433(12) -0.11986(12) 0.83763(12) 0.0219(4) Uani 1 1 d . .
C142 C -0.38142(13) -0.13117(13) 0.88108(13) 0.0280(4) Uani 1 1 d . .
H142 H -0.4250 -0.0934 0.8777 0.034 Uiso 1 1 calc R U
C143 C -0.38372(14) -0.19761(14) 0.92891(14) 0.0342(5) Uani 1 1 d . .
H143 H -0.4286 -0.2057 0.9594 0.041 Uiso 1 1 calc R U
C144 C -0.32042(15) -0.25269(14) 0.93238(15) 0.0357(5) Uani 1 1 d . .
H144 H -0.3210 -0.2991 0.9648 0.043 Uiso 1 1 calc R U
C145 C -0.25659(14) -0.23807(13) 0.88735(15) 0.0341(5) Uani 1 1 d . .
H145 H -0.2131 -0.2759 0.8896 0.041 Uiso 1 1 calc R U
N1 N -0.15580(10) -0.03745(10) 0.63111(10) 0.0221(3) Uani 1 1 d . .
N2 N -0.19569(9) 0.15027(10) 0.66360(10) 0.0210(3) Uani 1 1 d . .
C132 C -0.31312(13) 0.14870(13) 0.90050(13) 0.0271(4) Uani 1 1 d . .
H132 H -0.2663 0.1672 0.8770 0.032 Uiso 1 1 calc R U
N4 N -0.25199(11) -0.17332(11) 0.84023(11) 0.0282(4) Uani 1 1 d . .
O1 O 0.08271(13) -0.14294(11) 0.67482(10) 0.0471(4) Uani 1 1 d . .
O2 O 0.01698(9) -0.19660(10) 0.81150(10) 0.0366(4) Uani 1 1 d . .
O3 O 0.04212(11) -0.10764(10) 0.94829(10) 0.0378(4) Uani 1 1 d . .
O4 O 0.18379(11) -0.01607(10) 0.96144(10) 0.0385(4) Uani 1 1 d . .
O5 O 0.22371(10) 0.06697(11) 0.82643(12) 0.0449(4) Uani 1 1 d . .
O6 O 0.20245(12) -0.02258(12) 0.68616(11) 0.0484(5) Uani 1 1 d . .
Cl1 Cl -0.01890(3) 0.10582(3) 0.57431(3) 0.03443(13) Uani 1 1 d . .
Cl2 Cl -0.04305(3) 0.05890(3) 0.78562(3) 0.03329(12) Uani 1 1 d . .
K1 K 0.10304(3) -0.05211(3) 0.81092(3) 0.02904(11) Uani 1 1 d . .
Fe1 Fe -0.37414(2) 0.00119(2) 0.69991(2) 0.02047(8) Uani 1 1 d . .
Zn1 Zn -0.10434(2) 0.06900(2) 0.66343(2) 0.02132(8) Uani 1 1 d . .

loop_
_atom_site_aniso_label
_atom_site_aniso_U_11
_atom_site_aniso_U_22
_atom_site_aniso_U_33
_atom_site_aniso_U_23
_atom_site_aniso_U_13
_atom_site_aniso_U_12
C1 0.0215(9) 0.0356(12) 0.0380(13) 0.0096(10) -0.0031(9) -0.0045(9)
C2 0.0310(10) 0.0285(11) 0.0356(13) 0.0024(9) -0.0129(9) -0.0052(9)
C3 0.0314(10) 0.0310(11) 0.0250(11) -0.0006(9) -0.0086(9) -0.0007(9)
C4 0.0235(9) 0.0293(11) 0.0285(11) 0.0043(8) -0.0053(8) -0.0014(8)
C5 0.0182(9) 0.0340(12) 0.0350(12) 0.0076(9) -0.0027(8) 0.0000(8)
C6 0.0233(10) 0.0567(17) 0.0581(17) 0.0232(13) 0.0034(11) -0.0086(10)
C7 0.0495(14) 0.0290(12) 0.0517(16) 0.0019(11) -0.0178(12) -0.0102(11)
C8 0.0482(14) 0.0446(14) 0.0292(13) -0.0060(10) -0.0052(11) 0.0050(11)
C9 0.0379(12) 0.0365(13) 0.0330(12) 0.0121(10) -0.0072(10) -0.0033(10)
C10 0.0236(10) 0.0468(15) 0.0491(15) 0.0047(11) 0.0023(10) 0.0089(10)
C11 0.0198(8) 0.0204(9) 0.0221(10) 0.0016(7) 0.0013(7) 0.0002(7)
C12 0.0179(8) 0.0230(10) 0.0197(10) -0.0017(7) 0.0015(7) -0.0004(7)
C13 0.0210(8) 0.0214(10) 0.0235(10) 0.0002(7) 0.0036(8) -0.0003(7)
C14 0.0219(8) 0.0202(9) 0.0214(10) -0.0001(7) 0.0018(8) 0.0019(7)
C15 0.0708(19) 0.0369(14) 0.0389(15) -0.0089(11) -0.0178(14) 0.0076(13)
C16 0.0471(14) 0.0426(15) 0.0623(19) -0.0047(13) -0.0226(14) -0.0025(12)
C17 0.0289(11) 0.0340(14) 0.089(2) -0.0013(13) 0.0127(13) -0.0003(10)
C18 0.0481(14) 0.0293(12) 0.0652(19) 0.0050(12) 0.0335(14) 0.0022(11)
C19 0.0749(19) 0.0409(14) 0.0266(12) 0.0047(10) 0.0157(13) 0.0123(13)
C20 0.0663(17) 0.0421(14) 0.0286(13) -0.0069(10) 0.0059(12) 0.0142(13)
C21 0.0567(17) 0.0542(18) 0.0550(18) -0.0211(14) -0.0026(14) -0.0137(14)
C22 0.0370(13) 0.0489(17) 0.075(2) -0.0150(14) 0.0017(14) -0.0126(12)
C23 0.0504(16) 0.0467(17) 0.083(2) 0.0101(15) 0.0327(16) -0.0045(13)
C24 0.0670(19) 0.0489(17) 0.060(2) 0.0188(14) 0.0310(16) 0.0045(14)
C25 0.080(2) 0.068(2) 0.0306(14) 0.0117(13) 0.0178(14) 0.0177(17)
C26 0.084(2) 0.0606(19) 0.0287(14) -0.0025(12) 0.0082(14) 0.0248(17)
C111 0.0212(8) 0.0224(10) 0.0189(9) -0.0003(7) -0.0016(7) 0.0017(7)
C112 0.0300(10) 0.0239(10) 0.0261(11) -0.0022(8) 0.0015(8) -0.0009(8)
C113 0.0336(10) 0.0223(10) 0.0295(11) -0.0064(8) -0.0017(9) 0.0018(8)
C114 0.0342(10) 0.0313(11) 0.0244(11) -0.0086(8) 0.0029(9) 0.0055(9)
C115 0.0288(10) 0.0311(11) 0.0216(10) -0.0026(8) 0.0038(8) 0.0038(8)
C121 0.0205(8) 0.0208(9) 0.0190(9) -0.0015(7) -0.0011(7) -0.0005(7)
C122 0.0253(9) 0.0257(10) 0.0262(11) -0.0005(8) 0.0036(8) 0.0027(8)
C123 0.0299(10) 0.0196(10) 0.0342(12) -0.0004(8) -0.0002(9) 0.0036(8)
C124 0.0308(10) 0.0203(10) 0.0334(12) 0.0050(8) -0.0018(9) -0.0025(8)
C125 0.0254(9) 0.0252(10) 0.0254(10) 0.0030(8) 0.0022(8) -0.0024(8)
C131 0.0250(9) 0.0225(10) 0.0253(11) 0.0004(8) 0.0030(8) 0.0030(8)
N3 0.0372(10) 0.0315(10) 0.0416(12) -0.0089(8) 0.0176(9) -0.0027(8)
C135 0.0425(13) 0.0413(14) 0.0474(15) -0.0084(11) 0.0235(12) 0.0004(11)
C134 0.0443(13) 0.0392(13) 0.0327(13) -0.0109(10) 0.0122(10) 0.0072(10)
C133 0.0417(12) 0.0297(12) 0.0330(12) -0.0079(9) 0.0018(10) 0.0012(9)
C141 0.0255(9) 0.0190(9) 0.0209(10) 0.0002(7) 0.0004(8) -0.0012(7)
C142 0.0266(9) 0.0274(11) 0.0305(11) 0.0036(8) 0.0058(8) -0.0007(8)
C143 0.0339(11) 0.0341(12) 0.0353(13) 0.0081(10) 0.0062(10) -0.0054(9)
C144 0.0403(12) 0.0294(12) 0.0367(13) 0.0128(9) -0.0005(10) -0.0041(9)
C145 0.0348(11) 0.0251(11) 0.0420(13) 0.0064(9) 0.0008(10) 0.0042(9)
N1 0.0233(8) 0.0227(8) 0.0205(8) -0.0015(6) 0.0028(7) 0.0013(6)
N2 0.0214(7) 0.0204(8) 0.0211(8) 0.0010(6) 0.0013(6) -0.0004(6)
C132 0.0287(10) 0.0278(11) 0.0248(11) -0.0021(8) 0.0030(8) 0.0002(8)
N4 0.0296(8) 0.0242(9) 0.0308(10) 0.0029(7) 0.0033(7) 0.0028(7)
O1 0.0712(12) 0.0386(10) 0.0307(9) -0.0022(7) 0.0002(9) 0.0117(9)
O2 0.0280(7) 0.0352(9) 0.0455(10) 0.0000(7) -0.0038(7) 0.0012(6)
O3 0.0479(9) 0.0281(8) 0.0395(10) 0.0049(7) 0.0155(8) 0.0018(7)
O4 0.0469(9) 0.0366(9) 0.0314(9) -0.0073(7) 0.0004(7) 0.0038(7)
O5 0.0323(8) 0.0447(10) 0.0594(12) 0.0030(8) 0.0134(8) -0.0037(7)
O6 0.0601(11) 0.0454(11) 0.0420(11) 0.0120(8) 0.0175(9) 0.0075(9)
Cl1 0.0398(3) 0.0299(3) 0.0366(3) 0.0003(2) 0.0211(2) -0.0013(2)
Cl2 0.0348(3) 0.0394(3) 0.0245(3) -0.0029(2) -0.0040(2) 0.0092(2)
K1 0.0298(2) 0.0295(2) 0.0281(2) 0.00159(17) 0.00369(18) 0.00178(17)
Fe1 0.01937(14) 0.01938(16) 0.02238(17) 0.00183(11) 0.00011(12) -0.00090(11)
Zn1 0.02167(13) 0.02233(14) 0.02042(14) -0.00038(10) 0.00448(10) 0.00097(10)

loop_
_atom_type_symbol
_atom_type_description
_atom_type_scat_dispersion_real
_atom_type_scat_dispersion_imag
_atom_type_scat_source
C C 0.0181 0.0091 'International Tables Vol C Tables 4.2.6.8 and 6.1.1.4'
H H 0.0000 0.0000 'International Tables Vol C Tables 4.2.6.8 and 6.1.1.4'
N N 0.0311 0.0180 'International Tables Vol C Tables 4.2.6.8 and 6.1.1.4'
O O 0.0492 0.0322 'International Tables Vol C Tables 4.2.6.8 and 6.1.1.4'
Cl Cl 0.3639 0.7018 'International Tables Vol C Tables 4.2.6.8 and 6.1.1.4'
K K 0.3868 1.0657 'International Tables Vol C Tables 4.2.6.8 and 6.1.1.4'
Fe Fe -1.1336 3.1974 'International Tables Vol C Tables 4.2.6.8 and 6.1.1.4'
Zn Zn -1.5491 0.6778 'International Tables Vol C Tables 4.2.6.8 and 6.1.1.4'

loop_
_geom_angle_atom_site_label_1
_geom_angle_atom_site_label_2
_geom_angle_atom_site_label_3
_geom_angle
_geom_angle_site_symmetry_1
_geom_angle_site_symmetry_3
C2 C1 C5 108.1(2) . .
C2 C1 C6 125.6(2) . .
C2 C1 Fe1 70.06(12) . .
C5 C1 C6 126.1(2) . .
C5 C1 Fe1 70.32(12) . .
C6 C1 Fe1 129.24(17) . .
C1 C2 C3 107.7(2) . .
C1 C2 C7 125.6(2) . .
C1 C2 Fe1 69.00(12) . .
C3 C2 C7 126.6(2) . .
C3 C2 Fe1 70.87(12) . .
C7 C2 Fe1 128.33(16) . .
C2 C3 C8 127.2(2) . .
C2 C3 Fe1 68.58(12) . .
C4 C3 C2 108.0(2) . .
C4 C3 C8 124.9(2) . .
C4 C3 Fe1 70.30(12) . .
C8 C3 Fe1 127.33(16) . .
C3 C4 C5 108.82(19) . .
C3 C4 C9 125.1(2) . .
C3 C4 Fe1 70.00(12) . .
C5 C4 C9 126.0(2) . .
C5 C4 Fe1 68.82(12) . .
C9 C4 Fe1 129.22(15) . .
C1 C5 C10 126.4(2) . .
C1 C5 Fe1 68.72(12) . .
C4 C5 C1 107.3(2) . .
C4 C5 C10 126.2(2) . .
C4 C5 Fe1 70.88(12) . .
C10 C5 Fe1 127.74(16) . .
C1 C6 H6A 109.5 . .
C1 C6 H6B 109.5 . .
C1 C6 H6C 109.5 . .
H6A C6 H6B 109.5 . .
H6A C6 H6C 109.5 . .
H6B C6 H6C 109.5 . .
C2 C7 H7A 109.5 . .
C2 C7 H7B 109.5 . .
C2 C7 H7C 109.5 . .
H7A C7 H7B 109.5 . .
H7A C7 H7C 109.5 . .
H7B C7 H7C 109.5 . .
C3 C8 H8A 109.5 . .
C3 C8 H8B 109.5 . .
C3 C8 H8C 109.5 . .
H8A C8 H8B 109.5 . .
H8A C8 H8C 109.5 . .
H8B C8 H8C 109.5 . .
C4 C9 H9A 109.5 . .
C4 C9 H9B 109.5 . .
C4 C9 H9C 109.5 . .
H9A C9 H9B 109.5 . .
H9A C9 H9C 109.5 . .
H9B C9 H9C 109.5 . .
C5 C10 H10A 109.5 . .
C5 C10 H10B 109.5 . .
C5 C10 H10C 109.5 . .
H10A C10 H10B 109.5 . .
H10A C10 H10C 109.5 . .
H10B C10 H10C 109.5 . .
C12 C11 Fe1 68.66(10) . .
C14 C11 C12 89.72(15) . .
C14 C11 Fe1 66.74(10) . .
C111 C11 C12 138.56(18) . .
C111 C11 C14 131.25(18) . .
C111 C11 Fe1 117.03(13) . .
C11 C12 Fe1 68.50(10) . .
C13 C12 C11 89.95(15) . .
C13 C12 Fe1 66.47(10) . .
C121 C12 C11 138.72(18) . .
C121 C12 C13 130.77(18) . .
C121 C12 Fe1 116.94(13) . .
C12 C13 Fe1 70.38(11) . .
C14 C13 C12 89.84(15) . .
C14 C13 Fe1 68.23(11) . .
C131 C13 C12 132.26(18) . .
C131 C13 C14 133.47(18) . .
C131 C13 Fe1 136.05(14) . .
C11 C14 C13 90.49(15) . .
C11 C14 Fe1 70.28(11) . .
C13 C14 Fe1 68.02(11) . .
C141 C14 C11 134.39(18) . .
C141 C14 C13 131.63(18) . .
C141 C14 Fe1 134.62(14) . .
H15A C15 H15B 108.4 . .
C16 C15 H15A 110.0 . .
C16 C15 H15B 110.0 . .
O1 C15 H15A 110.0 . .
O1 C15 H15B 110.0 . .
O1 C15 C16 108.4(2) . .
C15 C16 H16A 109.9 . .
C15 C16 H16B 109.9 . .
H16A C16 H16B 108.3 . .
O2 C16 C15 108.9(2) . .
O2 C16 H16A 109.9 . .
O2 C16 H16B 109.9 . .
H17A C17 H17B 108.4 . .
C18 C17 H17A 110.0 . .
C18 C17 H17B 110.0 . .
C18 C17 K1 85.70(14) . .
O2 C17 H17A 110.0 . .
O2 C17 H17B 110.0 . .
O2 C17 C18 108.4(2) . .
O2 C17 K1 49.79(11) . .
K1 C17 H17A 158.8 . .
K1 C17 H17B 77.8 . .
C17 C18 H18A 109.9 . .
C17 C18 H18B 109.9 . .
H18A C18 H18B 108.3 . .
O3 C18 C17 109.0(2) . .
O3 C18 H18A 109.9 . .
O3 C18 H18B 109.9 . .
H19A C19 H19B 108.3 . .
C20 C19 H19A 109.9 . .
C20 C19 H19B 109.9 . .
O3 C19 H19A 109.9 . .
O3 C19 H19B 109.9 . .
O3 C19 C20 108.9(2) . .
C19 C20 H20A 109.9 . .
C19 C20 H20B 109.9 . .
H20A C20 H20B 108.3 . .
O4 C20 C19 109.0(2) . .
O4 C20 H20A 109.9 . .
O4 C20 H20B 109.9 . .
H21A C21 H21B 108.2 . .
C22 C21 H21A 109.8 . .
C22 C21 H21B 109.8 . .
O4 C21 H21A 109.8 . .
O4 C21 H21B 109.8 . .
O4 C21 C22 109.5(2) . .
C21 C22 H22A 109.8 . .
C21 C22 H22B 109.8 . .
H22A C22 H22B 108.2 . .
O5 C22 C21 109.4(2) . .
O5 C22 H22A 109.8 . .
O5 C22 H22B 109.8 . .
H23A C23 H23B 108.2 . .
C24 C23 H23A 109.7 . .
C24 C23 H23B 109.7 . .
O5 C23 H23A 109.7 . .
O5 C23 H23B 109.7 . .
O5 C23 C24 109.9(2) . .
C23 C24 H24A 110.0 . .
C23 C24 H24B 110.0 . .
C23 C24 K1 84.99(16) . .
H24A C24 H24B 108.4 . .
O6 C24 C23 108.4(3) . .
O6 C24 H24A 110.0 . .
O6 C24 H24B 110.0 . .
O6 C24 K1 51.44(12) . .
K1 C24 H24A 76.7 . .
K1 C24 H24B 160.3 . .
H25A C25 H25B 108.4 . .
C26 C25 H25A 110.0 . .
C26 C25 H25B 110.0 . .
O6 C25 H25A 110.0 . .
O6 C25 H25B 110.0 . .
O6 C25 C26 108.4(2) . .
C25 C26 H26A 110.1 . .
C25 C26 H26B 110.1 . .
H26A C26 H26B 108.4 . .
O1 C26 C25 108.0(2) . .
O1 C26 H26A 110.1 . .
O1 C26 H26B 110.1 . .
C112 C111 C11 121.13(18) . .
N1 C111 C11 120.14(18) . .
N1 C111 C112 118.73(18) . .
C111 C112 H112 119.9 . .
C113 C112 C111 120.3(2) . .
C113 C112 H112 119.9 . .
C112 C113 H113 120.0 . .
C112 C113 C114 120.0(2) . .
C114 C113 H113 120.0 . .
C113 C114 H114 121.1 . .
C115 C114 C113 117.9(2) . .
C115 C114 H114 121.1 . .
C114 C115 H115 118.5 . .
N1 C115 C114 122.9(2) . .
N1 C115 H115 118.5 . .
C122 C121 C12 120.64(18) . .
N2 C121 C12 120.23(17) . .
N2 C121 C122 119.12(18) . .
C121 C122 H122 119.9 . .
C123 C122 C121 120.20(19) . .
C123 C122 H122 119.9 . .
C122 C123 H123 120.0 . .
C122 C123 C124 119.94(19) . .
C124 C123 H123 120.0 . .
C123 C124 H124 121.1 . .
C123 C124 K1 114.14(14) . 2_556
C125 C124 C123 117.83(19) . .
C125 C124 H124 121.1 . .
C125 C124 K1 106.32(13) . 2_556
K1 C124 H124 48.1 2_556 .
C124 C125 H125 118.4 . .
N2 C125 C124 123.13(19) . .
N2 C125 H125 118.4 . .
N3 C131 C13 118.96(18) . .
N3 C131 C132 121.06(19) . .
C132 C131 C13 119.97(18) . .
C135 N3 C131 117.4(2) . .
N3 C135 H135 117.8 . .
N3 C135 C134 124.4(2) . .
C134 C135 H135 117.8 . .
C135 C134 H134 121.1 . .
C135 C134 C133 117.9(2) . .
C133 C134 H134 121.1 . .
C134 C133 H133 120.5 . .
C132 C133 C134 119.0(2) . .
C132 C133 H133 120.5 . .
C142 C141 C14 121.02(18) . .
N4 C141 C14 117.19(18) . .
N4 C141 C142 121.74(18) . .
C141 C142 H142 120.4 . .
C143 C142 C141 119.2(2) . .
C143 C142 H142 120.4 . .
C142 C143 H143 120.1 . .
C142 C143 C144 119.8(2) . .
C144 C143 H143 120.1 . .
C143 C144 H144 121.1 . .
C145 C144 C143 117.9(2) . .
C145 C144 H144 121.1 . .
C144 C145 H145 118.0 . .
N4 C145 C144 124.0(2) . .
N4 C145 H145 118.0 . .
C111 N1 Zn1 121.14(13) . .
C115 N1 C111 120.06(18) . .
C115 N1 Zn1 117.72(14) . .
C121 N2 Zn1 121.09(13) . .
C125 N2 C121 119.66(17) . .
C125 N2 Zn1 118.10(13) . .
C131 C132 H132 119.9 . .
C133 C132 C131 120.2(2) . .
C133 C132 H132 119.9 . .
C145 N4 C141 117.42(19) . .
C15 O1 K1 116.18(15) . .
C26 O1 C15 113.3(2) . .
C26 O1 K1 117.71(18) . .
C16 O2 C17 111.4(2) . .
C16 O2 K1 112.34(16) . .
C17 O2 K1 107.31(14) . .
C18 O3 K1 118.46(15) . .
C19 O3 C18 111.7(2) . .
C19 O3 K1 118.69(15) . .
C20 O4 K1 115.09(15) . .
C21 O4 C20 111.1(2) . .
C21 O4 K1 113.96(16) . .
C22 O5 C23 112.3(2) . .
C22 O5 K1 116.71(16) . .
C23 O5 K1 117.45(18) . .
C24 O6 C25 112.1(2) . .
C24 O6 K1 105.53(16) . .
C25 O6 K1 111.44(17) . .
Zn1 Cl2 K1 117.74(2) . .
C17 K1 C24 157.07(8) . .
C124 K1 C17 83.61(6) 2_546 .
C124 K1 C24 102.08(7) 2_546 .
O1 K1 C17 80.00(7) . .
O1 K1 C24 79.31(7) . .
O1 K1 C124 79.31(5) . 2_546
O1 K1 O2 60.61(6) . .
O1 K1 O3 120.10(6) . .
O1 K1 O4 152.19(5) . .
O1 K1 O5 119.86(6) . .
O1 K1 O6 59.92(6) . .
O1 K1 Cl2 100.02(4) . .
O2 K1 C17 22.91(6) . .
O2 K1 C24 139.81(7) . .
O2 K1 C124 69.40(5) . 2_546
O2 K1 O3 59.52(5) . .
O2 K1 O4 112.00(5) . .
O2 K1 O5 164.73(5) . .
O2 K1 O6 118.50(6) . .
O2 K1 Cl2 97.27(4) . .
O3 K1 C17 42.63(7) . .
O3 K1 C24 160.01(7) . .
O3 K1 C124 78.83(5) . 2_546
O3 K1 O4 58.91(5) . .
O3 K1 O5 117.21(6) . .
O3 K1 O6 164.07(6) . .
O3 K1 Cl2 89.02(4) . .
O4 K1 C17 101.00(7) . .
O4 K1 C24 101.90(7) . .
O4 K1 C124 73.25(5) . 2_546
O4 K1 Cl2 107.66(4) . .
O5 K1 C17 159.70(7) . .
O5 K1 C24 42.87(7) . .
O5 K1 C124 95.44(5) . 2_546
O5 K1 O4 59.68(6) . .
O5 K1 O6 59.95(6) . .
O5 K1 Cl2 97.59(4) . .
O6 K1 C17 139.78(7) . .
O6 K1 C24 23.03(7) . .
O6 K1 C124 85.76(6) . 2_546
O6 K1 O4 112.76(6) . .
O6 K1 Cl2 106.80(4) . .
Cl2 K1 C17 81.76(5) . .
Cl2 K1 C24 92.21(6) . .
Cl2 K1 C124 165.24(4) . 2_546
C1 Fe1 C2 40.94(10) . .
C1 Fe1 C3 68.28(9) . .
C1 Fe1 C4 67.97(9) . .
C1 Fe1 C5 40.96(9) . .
C2 Fe1 C3 40.55(9) . .
C2 Fe1 C4 67.66(9) . .
C2 Fe1 C5 68.67(9) . .
C3 Fe1 C4 39.70(9) . .
C5 Fe1 C3 67.89(9) . .
C5 Fe1 C4 40.30(9) . .
C11 Fe1 C1 151.50(9) . .
C11 Fe1 C2 121.68(9) . .
C11 Fe1 C3 114.48(8) . .
C11 Fe1 C4 133.62(8) . .
C11 Fe1 C5 167.46(8) . .
C11 Fe1 C12 42.84(8) . .
C12 Fe1 C1 157.38(9) . .
C12 Fe1 C2 161.67(9) . .
C12 Fe1 C3 128.91(8) . .
C12 Fe1 C4 114.22(8) . .
C12 Fe1 C5 125.47(9) . .
C13 Fe1 C1 118.30(9) . .
C13 Fe1 C2 148.14(9) . .
C13 Fe1 C3 171.31(9) . .
C13 Fe1 C4 135.33(9) . .
C13 Fe1 C5 112.77(9) . .
C13 Fe1 C11 62.89(8) . .
C13 Fe1 C12 43.15(8) . .
C13 Fe1 C14 43.75(8) . .
C14 Fe1 C1 115.67(9) . .
C14 Fe1 C2 114.82(8) . .
C14 Fe1 C3 140.53(9) . .
C14 Fe1 C4 176.36(8) . .
C14 Fe1 C5 142.58(9) . .
C14 Fe1 C11 42.98(8) . .
C14 Fe1 C12 62.53(8) . .
N1 Zn1 N2 106.88(7) . .
N1 Zn1 Cl1 109.00(5) . .
N1 Zn1 Cl2 109.51(5) . .
N2 Zn1 Cl1 109.19(5) . .
N2 Zn1 Cl2 108.86(5) . .
Cl1 Zn1 Cl2 113.20(2) . .

loop_
_geom_bond_atom_site_label_1
_geom_bond_atom_site_label_2
_geom_bond_distance
_geom_bond_site_symmetry_2
C1 C2 1.432(4) .
C1 C5 1.435(3) .
C1 C6 1.496(3) .
C1 Fe1 2.040(2) .
C2 C3 1.434(3) .
C2 C7 1.509(3) .
C2 Fe1 2.054(2) .
C3 C4 1.417(3) .
C3 C8 1.505(3) .
C3 Fe1 2.084(2) .
C4 C5 1.430(3) .
C4 C9 1.497(3) .
C4 Fe1 2.088(2) .
C5 C10 1.493(3) .
C5 Fe1 2.061(2) .
C6 H6A 0.9800 .
C6 H6B 0.9800 .
C6 H6C 0.9800 .
C7 H7A 0.9800 .
C7 H7B 0.9800 .
C7 H7C 0.9800 .
C8 H8A 0.9800 .
C8 H8B 0.9800 .
C8 H8C 0.9800 .
C9 H9A 0.9800 .
C9 H9B 0.9800 .
C9 H9C 0.9800 .
C10 H10A 0.9800 .
C10 H10B 0.9800 .
C10 H10C 0.9800 .
C11 C12 1.487(3) .
C11 C14 1.474(3) .
C11 C111 1.439(3) .
C11 Fe1 2.0352(18) .
C12 C13 1.479(3) .
C12 C121 1.439(3) .
C12 Fe1 2.0374(19) .
C13 C14 1.479(3) .
C13 C131 1.457(3) .
C13 Fe1 1.983(2) .
C14 C141 1.460(3) .
C14 Fe1 1.986(2) .
C15 H15A 0.9900 .
C15 H15B 0.9900 .
C15 C16 1.485(4) .
C15 O1 1.421(3) .
C16 H16A 0.9900 .
C16 H16B 0.9900 .
C16 O2 1.418(3) .
C17 H17A 0.9900 .
C17 H17B 0.9900 .
C17 C18 1.489(5) .
C17 O2 1.420(3) .
C17 K1 3.482(3) .
C18 H18A 0.9900 .
C18 H18B 0.9900 .
C18 O3 1.421(3) .
C19 H19A 0.9900 .
C19 H19B 0.9900 .
C19 C20 1.491(4) .
C19 O3 1.421(3) .
C20 H20A 0.9900 .
C20 H20B 0.9900 .
C20 O4 1.423(3) .
C21 H21A 0.9900 .
C21 H21B 0.9900 .
C21 C22 1.496(5) .
C21 O4 1.421(3) .
C22 H22A 0.9900 .
C22 H22B 0.9900 .
C22 O5 1.408(4) .
C23 H23A 0.9900 .
C23 H23B 0.9900 .
C23 C24 1.493(5) .
C23 O5 1.429(3) .
C24 H24A 0.9900 .
C24 H24B 0.9900 .
C24 O6 1.420(4) .
C24 K1 3.498(3) .
C25 H25A 0.9900 .
C25 H25B 0.9900 .
C25 C26 1.487(5) .
C25 O6 1.431(4) .
C26 H26A 0.9900 .
C26 H26B 0.9900 .
C26 O1 1.418(4) .
C111 C112 1.416(3) .
C111 N1 1.361(3) .
C112 H112 0.9500 .
C112 C113 1.369(3) .
C113 H113 0.9500 .
C113 C114 1.398(3) .
C114 H114 0.9500 .
C114 C115 1.369(3) .
C115 H115 0.9500 .
C115 N1 1.355(3) .
C121 C122 1.414(3) .
C121 N2 1.357(3) .
C122 H122 0.9500 .
C122 C123 1.375(3) .
C123 H123 0.9500 .
C123 C124 1.388(3) .
C124 H124 0.9500 .
C124 C125 1.375(3) .
C124 K1 3.471(2) 2_556
C125 H125 0.9500 .
C125 N2 1.356(3) .
C131 N3 1.353(3) .
C131 C132 1.392(3) .
N3 C135 1.343(3) .
C135 H135 0.9500 .
C135 C134 1.374(4) .
C134 H134 0.9500 .
C134 C133 1.381(4) .
C133 H133 0.9500 .
C133 C132 1.374(3) .
C141 C142 1.395(3) .
C141 N4 1.354(3) .
C142 H142 0.9500 .
C142 C143 1.375(3) .
C143 H143 0.9500 .
C143 C144 1.383(3) .
C144 H144 0.9500 .
C144 C145 1.376(3) .
C145 H145 0.9500 .
C145 N4 1.349(3) .
N1 Zn1 2.0159(17) .
N2 Zn1 2.0201(16) .
C132 H132 0.9500 .
O1 K1 2.7681(18) .
O2 K1 2.7854(17) .
O3 K1 2.7878(17) .
O4 K1 2.8561(17) .
O5 K1 2.7981(18) .
O6 K1 2.8395(19) .
Cl1 Zn1 2.2446(6) .
Cl2 K1 3.0306(7) .
Cl2 Zn1 2.2465(6) .
K1 C124 3.471(2) 2_546
